data_2218290
loop_
_publ_author_name
'Gu, Chang-Sheng'
'Hao, Xiao-Min'
'Song, Wen-Dong'
'Lin, Hai-Sheng'
'Ma, De-Yun'

_publ_section_title
;
 Poly[aqua(\m~2~-oxalato)(4-oxidopyridinium)erbium(II)]
;
_journal_coeditor_code ZL2097
_journal_issue 5
_journal_name_full 'Acta Crystallographica Section E'
_journal_page_first m649
_journal_page_last m650
_journal_paper_doi 10.1107/S1600536808009380
_journal_volume 64
_journal_year 2008
_chemical_formula_iupac '[Er (C5 H5 N O) (C2 O4) (H2 O)]'
_chemical_formula_moiety 'C8 H7 Er N O8'
_chemical_formula_sum 'C8 H7 Er N O8'
_chemical_formula_weight 412.41
_chemical_name_systematic
;
Poly[aqua(\m~2~-oxalato)(4-oxido-4-pyridinium)erbium(II)]
;
_space_group_IT_number 12
_symmetry_cell_setting monoclinic
_symmetry_space_group_name_Hall '-C 2y'
_symmetry_space_group_name_H-M 'C 1 2/m 1'
_atom_sites_solution_hydrogens geom
_atom_sites_solution_primary direct
_atom_sites_solution_secondary difmap
_audit_creation_method SHELXL-97
_cell_angle_alpha 90.00
_cell_angle_beta 112.2130(10)
_cell_angle_gamma 90.00
_cell_formula_units_Z 4
_cell_length_a 16.8649(2)
_cell_length_b 11.1863(2)
_cell_length_c 6.51520(10)
_cell_measurement_reflns_used 8000
_cell_measurement_temperature 296(2)
_cell_measurement_theta_max 26.00
_cell_measurement_theta_min 1.66
_cell_volume 1137.91(3)
_computing_cell_refinement 'SAINT (Bruker, 2004)'
_computing_data_collection 'APEX2 (Bruker, 2004)'
_computing_data_reduction 'SAINT (Bruker, 2004)'
_computing_molecular_graphics 'SHELXTL (Sheldrick, 2008)'
_computing_publication_material 'SHELXTL (Sheldrick, 2008)'
_computing_structure_refinement 'SHELXL97 (Sheldrick, 2008)'
_computing_structure_solution 'SHELXS97 (Sheldrick, 2008)'
_diffrn_ambient_temperature 296(2)
_diffrn_measured_fraction_theta_full 0.991
_diffrn_measured_fraction_theta_max 0.991
_diffrn_measurement_device_type 'Bruker APEXII area-detector'
_diffrn_measurement_method '\f and \w'
_diffrn_radiation_monochromator graphite
_diffrn_radiation_source 'fine-focus sealed tube'
_diffrn_radiation_type MoK\a
_diffrn_radiation_wavelength 0.71073
_diffrn_reflns_av_R_equivalents 0.0221
_diffrn_reflns_av_sigmaI/netI 0.0148
_diffrn_reflns_limit_h_max 18
_diffrn_reflns_limit_h_min -21
_diffrn_reflns_limit_k_max 14
_diffrn_reflns_limit_k_min -14
_diffrn_reflns_limit_l_max 8
_diffrn_reflns_limit_l_min -8
_diffrn_reflns_number 7274
_diffrn_reflns_theta_full 27.48
_diffrn_reflns_theta_max 27.48
_diffrn_reflns_theta_min 2.24
_diffrn_standards_interval_count 0
_diffrn_standards_interval_time 0
_diffrn_standards_number 0
_exptl_absorpt_coefficient_mu 7.409
_exptl_absorpt_correction_T_max 0.392
_exptl_absorpt_correction_T_min 0.241
_exptl_absorpt_correction_type multi-scan
_exptl_absorpt_process_details '(SADABS; Sheldrick, 1996)'
_exptl_crystal_colour white
_exptl_crystal_density_diffrn 2.407
_exptl_crystal_density_method 'not measured'
_exptl_crystal_description block
_exptl_crystal_F_000 776
_exptl_crystal_size_max 0.21
_exptl_crystal_size_mid 0.19
_exptl_crystal_size_min 0.13
_refine_diff_density_max 0.530
_refine_diff_density_min -0.875
_refine_ls_extinction_method none
_refine_ls_goodness_of_fit_ref 1.160
_refine_ls_hydrogen_treatment mixed
_refine_ls_matrix_type full
_refine_ls_number_parameters 105
_refine_ls_number_reflns 1365
_refine_ls_number_restraints 39
_refine_ls_restrained_S_all 1.162
_refine_ls_R_factor_all 0.0147
_refine_ls_R_factor_gt 0.0143
_refine_ls_shift/su_max 0.001
_refine_ls_shift/su_mean 0.000
_refine_ls_structure_factor_coef Fsqd
_refine_ls_weighting_details 'calc w=1/[\s^2^(Fo^2^)+(0.019P)^2^+1.5595P] where P=(Fo^2^+2Fc^2^)/3'
_refine_ls_weighting_scheme calc
_refine_ls_wR_factor_gt 0.0359
_refine_ls_wR_factor_ref 0.0361
_reflns_number_gt 1341
_reflns_number_total 1365
_reflns_threshold_expression I>2\s(I)
_cod_data_source_file zl2097.cif
_cod_data_source_block I
_cod_depositor_comments
;
The following automatic conversions were performed:
'_symmetry_cell_setting' value 'Monoclinic' changed to 'monoclinic'
according to '/home/saulius/struct/CIF-dictionaries/cif_core.dic'
dictionary named 'cif_core.dic' version 2.4.1 from 2010-06-29.

Automatic conversion script
Id: cif_fix_enum 1527 2010-12-29 10:47:43Z saulius 

The following automatic conversions were performed:

'_symmetry_cell_setting' value 'Monoclinic' changed to 'monoclinic'
according to /home/saulius/struct/CIF-dictionaries/cif_core.dic
dictionary named 'cif_core.dic' version 2.4.1 from 2010-06-29.

Automatic conversion script
Id: cif_fix_values 1715 2011-07-08 13:25:40Z adriana 
;
_cod_original_sg_symbol_H-M 'C 2/m'
_cod_database_code 2218290
_cod_database_fobs_code 2218290

loop_
_symmetry_equiv_pos_as_xyz
'x, y, z'
'-x, y, -z'
'x+1/2, y+1/2, z'
'-x+1/2, y+1/2, -z'
'-x, -y, -z'
'x, -y, z'
'-x+1/2, -y+1/2, -z'
'x+1/2, -y+1/2, z'

loop_
_atom_site_type_symbol
_atom_site_label
_atom_site_fract_x
_atom_site_fract_y
_atom_site_fract_z
_atom_site_U_iso_or_equiv
_atom_site_adp_type
_atom_site_calc_flag
_atom_site_refinement_flags
_atom_site_occupancy
_atom_site_disorder_assembly
_atom_site_disorder_group
N N1 -0.02721(14) 0.4755(4) 0.2392(5) 0.0325(18) Uani d PGU 0.50 . -1
H H6 -0.0815 0.4701 0.2056 0.039 Uiso calc PR 0.50 . -1
C C1 0.0218(3) 0.3724(4) 0.2667(9) 0.0358(13) Uani d PGU 0.50 . -1
H H1 -0.0041 0.2977 0.2487 0.043 Uiso calc PR 0.50 . -1
C C2 0.1096(3) 0.3811(8) 0.3210(9) 0.0381(10) Uani d PGU 0.50 . -1
H H2 0.1425 0.3121 0.3394 0.046 Uiso calc PR 0.50 . -1
C C3 0.14844(16) 0.4927(10) 0.3478(5) 0.0326(13) Uani d PGU 0.50 . -1
C C4 0.0994(4) 0.5958(8) 0.3203(9) 0.0381(10) Uani d PGU 0.50 . -1
H H4 0.1254 0.6705 0.3383 0.046 Uiso calc PR 0.50 . -1
C C5 0.0116(4) 0.5871(4) 0.2660(9) 0.0358(13) Uani d PGU 0.50 . -1
H H5 -0.0212 0.6561 0.2476 0.043 Uiso calc PR 0.50 . -1
O O1W 0.3241(2) 0.4753(8) -0.1619(6) 0.040(3) Uani d PD 0.50 A -1
H H1W 0.358(4) 0.438(6) -0.200(10) 0.060 Uiso d PD 0.50 B -1
H H2W 0.291(4) 0.506(8) -0.276(7) 0.060 Uiso d PD 0.50 C -1
C C6 0.20541(15) 0.2749(2) -0.0746(4) 0.0252(5) Uani d . 1 . .
C C7 0.4856(2) 0.5000 0.5987(5) 0.0212(6) Uani d S 1 . .
Er Er1 0.311393(8) 0.5000 0.17883(2) 0.01752(6) Uani d S 1 . .
O O1 0.23010(16) 0.5000 0.3883(4) 0.0347(6) Uani d S 1 . .
O O2 0.40635(16) 0.5000 0.5514(4) 0.0313(6) Uani d S 1 A .
O O3 0.54305(16) 0.5000 0.7871(4) 0.0324(6) Uani d S 1 . .
O O4 0.19303(11) 0.38280(16) -0.0507(3) 0.0313(4) Uani d . 1 A .
O O5 0.15399(12) 0.20337(17) -0.2053(3) 0.0338(4) Uani d . 1 . .

loop_
_atom_site_aniso_label
_atom_site_aniso_U_11
_atom_site_aniso_U_22
_atom_site_aniso_U_33
_atom_site_aniso_U_12
_atom_site_aniso_U_13
_atom_site_aniso_U_23
N1 0.0174(18) 0.056(6) 0.0245(17) -0.0017(19) 0.0082(14) -0.0025(18)
C1 0.0264(18) 0.052(4) 0.0305(15) -0.0077(17) 0.0121(13) -0.0001(17)
C2 0.0235(17) 0.059(3) 0.0322(15) -0.011(2) 0.0107(13) 0.005(2)
C3 0.0204(19) 0.062(4) 0.0147(15) 0.008(5) 0.0055(14) -0.008(5)
C4 0.0235(17) 0.059(3) 0.0322(15) -0.011(2) 0.0107(13) 0.005(2)
C5 0.0264(18) 0.052(4) 0.0305(15) -0.0077(17) 0.0121(13) -0.0001(17)
O1W 0.0155(15) 0.089(9) 0.0155(13) 0.001(2) 0.0049(11) 0.002(2)
C6 0.0150(12) 0.0301(11) 0.0257(12) 0.0024(9) 0.0021(10) -0.0033(9)
C7 0.0120(15) 0.0322(16) 0.0177(14) 0.000 0.0036(12) 0.000
Er1 0.00977(9) 0.02597(9) 0.01457(8) 0.000 0.00206(6) 0.000
O1 0.0134(12) 0.0683(19) 0.0206(12) 0.000 0.0044(10) 0.000
O2 0.0111(11) 0.0639(18) 0.0177(11) 0.000 0.0041(9) 0.000
O3 0.0122(12) 0.0645(18) 0.0186(12) 0.000 0.0038(10) 0.000
O4 0.0161(9) 0.0284(8) 0.0392(10) 0.0039(7) -0.0011(8) -0.0073(7)
O5 0.0187(9) 0.0307(9) 0.0374(10) 0.0035(8) -0.0058(7) -0.0064(8)

loop_
_atom_type_symbol
_atom_type_description
_atom_type_scat_dispersion_real
_atom_type_scat_dispersion_imag
_atom_type_scat_source
C C 0.0033 0.0016 'International Tables Vol C Tables 4.2.6.8 and 6.1.1.4'
H H 0.0000 0.0000 'International Tables Vol C Tables 4.2.6.8 and 6.1.1.4'
Er Er -0.2586 4.9576 'International Tables Vol C Tables 4.2.6.8 and 6.1.1.4'
N N 0.0061 0.0033 'International Tables Vol C Tables 4.2.6.8 and 6.1.1.4'
O O 0.0106 0.0060 'International Tables Vol C Tables 4.2.6.8 and 6.1.1.4'

loop_
_geom_angle_atom_site_label_1
_geom_angle_atom_site_label_2
_geom_angle_atom_site_label_3
_geom_angle_site_symmetry_1
_geom_angle_site_symmetry_3
_geom_angle
C1 N1 C5 . . 120.0
C1 N1 H6 . . 120.0
C5 N1 H6 . . 120.0
C2 C1 N1 . . 120.0
C2 C1 H1 . . 120.0
N1 C1 H1 . . 120.0
C1 C2 C3 . . 120.0
C1 C2 H2 . . 120.0
C3 C2 H2 . . 120.0
O1 C3 C4 . . 120.4(7)
O1 C3 C2 . . 119.5(7)
C4 C3 C2 . . 120.0
C5 C4 C3 . . 120.0
C5 C4 H4 . . 120.0
C3 C4 H4 . . 120.0
C4 C5 N1 . . 120.0
C4 C5 H5 . . 120.0
N1 C5 H5 . . 120.0
Er1 O1W H1W . . 133(5)
Er1 O1W H2W . . 123(4)
H1W O1W H2W . . 104.2(17)
O4 C6 O5 . . 126.9(2)
O4 C6 C6 . 7 116.0(3)
O5 C6 C6 . 7 117.1(3)
O3 C7 O2 . . 127.1(3)
O3 C7 C7 . 5_666 116.8(4)
O2 C7 C7 . 5_666 116.0(4)
O1 Er1 O1W . 6_565 150.24(12)
O1 Er1 O1W . . 150.24(12)
O1W Er1 O1W 6_565 . 13.6(5)
O1 Er1 O5 . 7 98.41(5)
O1W Er1 O5 6_565 7 94.3(2)
O1W Er1 O5 . 7 81.0(2)
O1 Er1 O5 . 4 98.41(5)
O1W Er1 O5 6_565 4 81.0(2)
O1W Er1 O5 . 4 94.3(2)
O5 Er1 O5 7 4 153.17(9)
O1 Er1 O2 . . 73.12(9)
O1W Er1 O2 6_565 . 135.51(11)
O1W Er1 O2 . . 135.51(11)
O5 Er1 O2 7 . 82.54(5)
O5 Er1 O2 4 . 82.54(5)
O1 Er1 O3 . 5_666 141.24(9)
O1W Er1 O3 6_565 5_666 67.96(11)
O1W Er1 O3 . 5_666 67.96(11)
O5 Er1 O3 7 5_666 76.89(5)
O5 Er1 O3 4 5_666 76.89(5)
O2 Er1 O3 . 5_666 68.12(8)
O1 Er1 O4 . . 79.89(7)
O1W Er1 O4 6_565 . 79.87(16)
O1W Er1 O4 . . 72.16(15)
O5 Er1 O4 7 . 68.77(6)
O5 Er1 O4 4 . 135.04(6)
O2 Er1 O4 . . 136.92(6)
O3 Er1 O4 5_666 . 130.40(6)
O1 Er1 O4 . 6_565 79.89(7)
O1W Er1 O4 6_565 6_565 72.16(15)
O1W Er1 O4 . 6_565 79.87(16)
O5 Er1 O4 7 6_565 135.04(6)
O5 Er1 O4 4 6_565 68.77(6)
O2 Er1 O4 . 6_565 136.92(6)
O3 Er1 O4 5_666 6_565 130.40(6)
O4 Er1 O4 . 6_565 66.72(8)
C3 O1 Er1 . . 135.2(2)
C3 O1 Er1 6_565 . 135.2(2)
C7 O2 Er1 . . 120.1(2)
C7 O3 Er1 . 5_666 118.9(2)
C6 O4 Er1 . . 118.12(15)
C6 O5 Er1 . 7 118.91(16)

loop_
_geom_bond_atom_site_label_1
_geom_bond_atom_site_label_2
_geom_bond_site_symmetry_2
_geom_bond_distance
N1 C1 . 1.3900
N1 C5 . 1.3900
N1 H6 . 0.8600
C1 C2 . 1.3900
C1 H1 . 0.9300
C2 C3 . 1.3900
C2 H2 . 0.9300
C3 O1 . 1.303(3)
C3 C4 . 1.3900
C4 C5 . 1.3900
C4 H4 . 0.9300
C5 H5 . 0.9300
O1W Er1 . 2.326(3)
O1W H1W . 0.818(10)
O1W H2W . 0.818(10)
C6 O4 . 1.245(3)
C6 O5 . 1.249(3)
C6 C6 7 1.553(5)
C7 O3 . 1.243(4)
C7 O2 . 1.253(4)
C7 C7 5_666 1.537(6)
Er1 O1 . 2.271(3)
Er1 O1W 6_565 2.326(3)
Er1 O5 7 2.3388(19)
Er1 O5 4 2.3388(19)
Er1 O2 . 2.349(2)
Er1 O3 5_666 2.380(2)
Er1 O4 . 2.3839(17)
Er1 O4 6_565 2.3839(17)
O1 C3 6_565 1.303(4)
O3 Er1 5_666 2.380(2)
O5 Er1 7 2.3388(19)

loop_
_geom_hbond_atom_site_label_D
_geom_hbond_atom_site_label_H
_geom_hbond_atom_site_label_A
_geom_hbond_site_symmetry_A
_geom_hbond_distance_DH
_geom_hbond_distance_HA
_geom_hbond_distance_DA
_geom_hbond_angle_DHA
O1W H2W O1 1_554 0.818(10) 2.03(4) 2.769(4) 149(8)
O1W H1W O2 1_554 0.818(10) 2.18(6) 2.729(4) 124(6)
N1 H6 O4 5_565 0.86 2.41 3.041(3) 130.2
N1 H6 O4 2 0.86 2.02 2.794(3) 149.6
